data_7026094
loop_
_publ_author_name
'Adams, Christopher J.'
'Kurawa, Mukhtar A.'
'Orpen, A. Guy'

_publ_section_title
;
 Coordination chemistry in the solid state: synthesis and interconversion
 of pyrazolium salts, pyrazole complexes, and pyrazolate MOFs.
;
_journal_issue 30
_journal_name_full 'Dalton transactions (Cambridge, England : 2003)'
_journal_page_first 6974
_journal_page_last 6984
_journal_paper_doi 10.1039/c0dt00195c
_journal_volume 39
_journal_year 2010
_chemical_formula_sum 'C6 H16 Cl2 Co N4'
_chemical_formula_weight 274.06
_chemical_name_systematic
;
?
;
_space_group_IT_number 12
_symmetry_cell_setting monoclinic
_symmetry_space_group_name_Hall '-C 2y'
_symmetry_space_group_name_H-M 'C 1 2/m 1'
_atom_sites_solution_hydrogens geom
_atom_sites_solution_primary direct
_atom_sites_solution_secondary difmap
_audit_creation_method SHELXL-97
_cell_angle_alpha 90.00
_cell_angle_beta 93.99(3)
_cell_angle_gamma 90.00
_cell_formula_units_Z 2
_cell_length_a 17.896(4)
_cell_length_b 3.6423(7)
_cell_length_c 6.8331(14)
_cell_measurement_reflns_used 964
_cell_measurement_temperature 100(2)
_cell_measurement_theta_max 27.44
_cell_measurement_theta_min 2.28
_cell_volume 444.32(16)
_computing_structure_refinement 'SHELXL-97 (Sheldrick, 1997)'
_computing_structure_solution 'SHELXS-97 (Sheldrick, 1990)'
_diffrn_ambient_temperature 100(2)
_diffrn_measured_fraction_theta_full 0.997
_diffrn_measured_fraction_theta_max 0.997
_diffrn_measurement_device_type 'CCD area detector'
_diffrn_measurement_method 'phi and omega scans'
_diffrn_radiation_monochromator graphite
_diffrn_radiation_source 'fine-focus sealed tube'
_diffrn_radiation_type MoK\a
_diffrn_radiation_wavelength 0.71073
_diffrn_reflns_av_R_equivalents 0.0297
_diffrn_reflns_av_sigmaI/netI 0.0292
_diffrn_reflns_limit_h_max 22
_diffrn_reflns_limit_h_min -22
_diffrn_reflns_limit_k_max 4
_diffrn_reflns_limit_k_min -4
_diffrn_reflns_limit_l_max 8
_diffrn_reflns_limit_l_min -6
_diffrn_reflns_number 1559
_diffrn_reflns_theta_full 27.44
_diffrn_reflns_theta_max 27.44
_diffrn_reflns_theta_min 2.28
_exptl_absorpt_coefficient_mu 2.486
_exptl_absorpt_correction_T_max 0.781
_exptl_absorpt_correction_T_min 0.557
_exptl_absorpt_correction_type multi-scan
_exptl_absorpt_process_details sadabs
_exptl_crystal_colour pink
_exptl_crystal_density_diffrn 2.048
_exptl_crystal_density_meas ?
_exptl_crystal_density_method 'not measured'
_exptl_crystal_description block
_exptl_crystal_F_000 282
_exptl_crystal_size_max 0.30
_exptl_crystal_size_mid 0.20
_exptl_crystal_size_min 0.10
_refine_diff_density_max 0.374
_refine_diff_density_min -0.515
_refine_diff_density_rms 0.094
_refine_ls_extinction_method none
_refine_ls_goodness_of_fit_ref 1.166
_refine_ls_hydrogen_treatment constr
_refine_ls_matrix_type full
_refine_ls_number_parameters 53
_refine_ls_number_reflns 587
_refine_ls_number_restraints 0
_refine_ls_restrained_S_all 1.166
_refine_ls_R_factor_all 0.0312
_refine_ls_R_factor_gt 0.0274
_refine_ls_shift/su_max 0.000
_refine_ls_shift/su_mean 0.000
_refine_ls_structure_factor_coef Fsqd
_refine_ls_weighting_details 'calc w=1/[\s^2^(Fo^2^)+(0.0341P)^2^+1.0663P] where P=(Fo^2^+2Fc^2^)/3'
_refine_ls_weighting_scheme calc
_refine_ls_wR_factor_gt 0.0756
_refine_ls_wR_factor_ref 0.0771
_reflns_number_gt 506
_reflns_number_total 587
_reflns_threshold_expression >2sigma(I)
_cod_data_source_file c0dt00195c.txt
_cod_data_source_block 2
_cod_depositor_comments
;
The following automatic conversions were performed:

'_symmetry_cell_setting' value 'Monoclinic' changed to 'monoclinic'
according to /home/saulius/struct/CIF-dictionaries/cif_core.dic
dictionary named 'cif_core.dic' version 2.4.2 from 2011-04-26.

Automatic conversion script
Id: cif_fix_values 1891 2012-01-12 08:04:46Z andrius 

The following automatic conversions were performed:

'_exptl_crystal_density_meas' value 'not measured' was changed to '?'
- the value is perceived as not measured.

Automatic conversion script
Id: cif_fix_values 3008 2015-01-20 13:52:24Z robertas 
;
_cod_original_sg_symbol_H-M C2/m
_cod_original_formula_sum 'C6 H16 Cl2 Co1 N4'
_cod_database_code 7026094

loop_
_symmetry_equiv_pos_as_xyz
'x, y, z'
'-x, y, -z'
'x+1/2, y+1/2, z'
'-x+1/2, y+1/2, -z'
'-x, -y, -z'
'x, -y, z'
'-x+1/2, -y+1/2, -z'
'x+1/2, -y+1/2, z'

loop_
_atom_site_label
_atom_site_type_symbol
_atom_site_fract_x
_atom_site_fract_y
_atom_site_fract_z
_atom_site_U_iso_or_equiv
_atom_site_adp_type
_atom_site_occupancy
_atom_site_symmetry_multiplicity
_atom_site_calc_flag
_atom_site_refinement_flags
Co1 Co 0.0000 0.5000 1.0000 0.0093(2) Uani 1 4 d S
Cl2 Cl -0.05188(4) 1.0000 0.77580(11) 0.0105(2) Uani 1 2 d S
N1 N 0.09690(16) 0.5000 0.8492(4) 0.0106(6) Uani 1 2 d S
N2 N 0.0986(2) 0.6179(11) 0.6615(6) 0.0119(9) Uani 0.50 1 d P
H4 H 0.0609 0.7134 0.5952 0.014 Uiso 1 1 calc R
C1 C 0.1648(2) 0.3754(13) 0.8943(7) 0.0121(10) Uani 0.50 1 d P
H1 H 0.1806 0.2769 1.0158 0.014 Uiso 1 1 calc R
C2 C 0.2102(3) 0.4093(11) 0.7376(7) 0.0136(12) Uani 0.50 1 d P
H2 H 0.2601 0.3390 0.7332 0.016 Uiso 1 1 calc R
C3 C 0.1653(2) 0.5686(14) 0.5921(7) 0.0127(18) Uani 0.50 1 d P
H3 H 0.1789 0.6311 0.4674 0.015 Uiso 1 1 calc R

loop_
_atom_site_aniso_label
_atom_site_aniso_U_11
_atom_site_aniso_U_22
_atom_site_aniso_U_33
_atom_site_aniso_U_23
_atom_site_aniso_U_13
_atom_site_aniso_U_12
Co1 0.0095(3) 0.0087(3) 0.0098(4) 0.000 0.0014(2) 0.000
Cl2 0.0118(4) 0.0090(4) 0.0107(4) 0.000 0.0001(3) 0.000
N1 0.0115(13) 0.0107(14) 0.0095(14) 0.000 0.0003(10) 0.000
N2 0.0103(18) 0.012(2) 0.013(2) 0.0023(14) -0.0012(14) 0.0016(13)
C1 0.015(2) 0.012(2) 0.009(2) 0.0002(16) -0.0016(17) 0.0003(17)
C2 0.0088(18) 0.011(3) 0.022(2) -0.0020(16) 0.0051(17) 0.0004(15)
C3 0.018(2) 0.010(5) 0.011(2) 0.0017(17) 0.0066(15) -0.0018(17)

loop_
_atom_type_symbol
_atom_type_description
_atom_type_scat_dispersion_real
_atom_type_scat_dispersion_imag
_atom_type_scat_source
C C 0.0033 0.0016 'International Tables Vol C Tables 4.2.6.8 and 6.1.1.4'
H H 0.0000 0.0000 'International Tables Vol C Tables 4.2.6.8 and 6.1.1.4'
Cl Cl 0.1484 0.1585 'International Tables Vol C Tables 4.2.6.8 and 6.1.1.4'
Co Co 0.3494 0.9721 'International Tables Vol C Tables 4.2.6.8 and 6.1.1.4'
N N 0.0061 0.0033 'International Tables Vol C Tables 4.2.6.8 and 6.1.1.4'

loop_
_geom_angle_atom_site_label_1
_geom_angle_atom_site_label_2
_geom_angle_atom_site_label_3
_geom_angle
_geom_angle_site_symmetry_1
_geom_angle_site_symmetry_3
N1 Co1 N1 180.0 5_567 .
N1 Co1 Cl2 89.04(6) 5_567 5_577
N1 Co1 Cl2 90.96(6) . 5_577
N1 Co1 Cl2 89.04(6) 5_567 5_567
N1 Co1 Cl2 90.96(6) . 5_567
Cl2 Co1 Cl2 92.77(3) 5_577 5_567
N1 Co1 Cl2 90.96(6) 5_567 1_545
N1 Co1 Cl2 89.04(6) . 1_545
Cl2 Co1 Cl2 179.999(1) 5_577 1_545
Cl2 Co1 Cl2 87.23(3) 5_567 1_545
N1 Co1 Cl2 90.96(6) 5_567 .
N1 Co1 Cl2 89.04(6) . .
Cl2 Co1 Cl2 87.23(3) 5_577 .
Cl2 Co1 Cl2 180.0 5_567 .
Cl2 Co1 Cl2 92.77(3) 1_545 .
N1 Co1 Cl2 90.96(6) 5_567 1
N1 Co1 Cl2 89.04(6) . 1
Cl2 Co1 Cl2 87.23(3) 5_577 1
Cl2 Co1 Cl2 180.0 5_567 1
Cl2 Co1 Cl2 92.77(3) 1_545 1
Cl2 Co1 Cl2 0.00(4) . 1
Cl2 Cl2 Co1 0.00(11) 1 1_565
Cl2 Cl2 Co1 0.00(4) 1 .
Co1 Cl2 Co1 92.77(3) 1_565 .
C1 N1 N2 104.5(3) . .
C1 N1 Co1 132.4(3) . .
N2 N1 Co1 122.9(2) . .
C3 N2 N1 112.1(4) . .
C3 N2 H4 124.0 . .
N1 N2 H4 124.0 . .
N1 C1 C2 111.6(4) . .
N1 C1 H1 124.2 . .
C2 C1 H1 124.2 . .
C3 C2 C1 104.6(4) . .
C3 C2 H2 127.7 . .
C1 C2 H2 127.7 . .
N2 C3 C2 107.2(4) . .
N2 C3 H3 126.4 . .
C2 C3 H3 126.4 . .

loop_
_geom_bond_atom_site_label_1
_geom_bond_atom_site_label_2
_geom_bond_distance
_geom_bond_site_symmetry_2
Co1 N1 2.078(3) 5_567
Co1 N1 2.078(3) .
Co1 Cl2 2.5155(7) 5_577
Co1 Cl2 2.5155(7) 5_567
Co1 Cl2 2.5155(7) 1_545
Co1 Cl2 2.5155(7) .
Co1 Cl2 2.5155(7) 1
Cl2 Cl2 0.0000(15) 1
Cl2 Co1 2.5155(7) 1_565
N1 C1 1.314(5) .
N1 N2 1.355(5) .
N2 C3 1.327(6) .
N2 H4 0.8600 .
C1 C2 1.394(6) .
C1 H1 0.9300 .
C2 C3 1.365(6) .
C2 H2 0.9300 .
C3 H3 0.9300 .

loop_
_geom_hbond_atom_site_label_D
_geom_hbond_atom_site_label_H
_geom_hbond_atom_site_label_A
_geom_hbond_distance_DH
_geom_hbond_distance_HA
_geom_hbond_distance_DA
_geom_hbond_angle_DHA
_geom_hbond_site_symmetry_A
N2 H4 Cl2 0.86 2.65 3.176(4) 120.6 1
N2 H4 Cl2 0.86 2.74 3.349(4) 129.5 5_576

loop_
_geom_torsion_atom_site_label_1
_geom_torsion_atom_site_label_2
_geom_torsion_atom_site_label_3
_geom_torsion_atom_site_label_4
_geom_torsion
_geom_torsion_site_symmetry_1
_geom_torsion_site_symmetry_4
N1 Co1 Cl2 Cl2 0.00(18) 5_567 1
N1 Co1 Cl2 Cl2 0.00(18) . 1
Cl2 Co1 Cl2 Cl2 0.00(18) 5_577 1
Cl2 Co1 Cl2 Cl2 0(37) 5_567 1
Cl2 Co1 Cl2 Cl2 0.00(18) 1_545 1
N1 Co1 Cl2 Co1 88.99(6) 5_567 1_565
N1 Co1 Cl2 Co1 -91.01(6) . 1_565
Cl2 Co1 Cl2 Co1 0.0 5_577 1_565
Cl2 Co1 Cl2 Co1 141(16) 5_567 1_565
Cl2 Co1 Cl2 Co1 180.0 1_545 1_565
Cl2 Co1 Cl2 Co1 0.00(17) 1 1_565
N1 Co1 N1 C1 6(3) 5_567 .
Cl2 Co1 N1 C1 74.2(3) 5_577 .
Cl2 Co1 N1 C1 -18.5(3) 5_567 .
Cl2 Co1 N1 C1 -105.8(3) 1_545 .
Cl2 Co1 N1 C1 161.5(3) . .
Cl2 Co1 N1 C1 161.5(3) 1 .
N1 Co1 N1 N2 -180(3) 5_567 .
Cl2 Co1 N1 N2 -111.4(2) 5_577 .
Cl2 Co1 N1 N2 155.8(2) 5_567 .
Cl2 Co1 N1 N2 68.6(2) 1_545 .
Cl2 Co1 N1 N2 -24.2(2) . .
Cl2 Co1 N1 N2 -24.2(2) 1 .
C1 N1 N2 C3 0.0(4) . .
Co1 N1 N2 C3 -175.7(3) . .
N2 N1 C1 C2 -0.4(4) . .
Co1 N1 C1 C2 174.7(2) . .
N1 C1 C2 C3 0.6(5) . .
N1 N2 C3 C2 0.4(5) . .
C1 C2 C3 N2 -0.6(5) . .
